data_7002214
loop_
_publ_author_name
'Hudson, Zachary D.'
'Sanghvi, Chinar D.'
'Rhine, Melody A.'
'Ng, Julia J.'
'Bunge, Scott D.'
'Hardcastle, Kenneth I.'
'Saadein, Mohammad R.'
'MacBeth, Cora E.'
'Eichler, Jack F.'

_publ_section_title
;
 Synthesis and characterization of gold(iii) complexes possessing
 2,9-dialkylphenanthroline ligands: to bind or not to bind?
;
_journal_issue 36
_journal_name_full 'Dalton Transactions'
_journal_page_first 7473
_journal_page_last 7480
_journal_paper_doi 10.1039/b823215f
_journal_year 2009
_chemical_formula_moiety 'C20 H24 Au Cl3 N2'
_chemical_formula_sum 'C20 H24 Au Cl3 N2'
_chemical_formula_weight 595.73
_chemical_name_common (4)
_chemical_name_systematic
;
?
;
_space_group_IT_number 2
_symmetry_cell_setting triclinic
_symmetry_space_group_name_Hall '-P 1'
_symmetry_space_group_name_H-M 'P -1'
_atom_sites_solution_hydrogens geom
_atom_sites_solution_primary direct
_atom_sites_solution_secondary difmap
_audit_creation_method SHELXL-97
_cell_angle_alpha 92.228(9)
_cell_angle_beta 98.611(9)
_cell_angle_gamma 98.813(8)
_cell_formula_units_Z 4
_cell_length_a 7.5833(9)
_cell_length_b 16.761(2)
_cell_length_c 17.214(2)
_cell_measurement_reflns_used 454
_cell_measurement_temperature 172(2)
_cell_measurement_theta_max 17.13
_cell_measurement_theta_min 2.76
_cell_volume 2133.5(4)
_computing_cell_refinement 'Bruker SMART'
_computing_data_collection 'Bruker SMART'
_computing_data_reduction 'Bruker SAINT'
_computing_molecular_graphics 'Bruker SHELXTL'
_computing_publication_material 'Bruker SHELXTL'
_computing_structure_refinement 'SHELXL-97 (Sheldrick, 2008)'
_computing_structure_solution 'SHELXS-97 (Sheldrick, 2008)'
_diffrn_ambient_temperature 172(2)
_diffrn_measured_fraction_theta_full 0.978
_diffrn_measured_fraction_theta_max 0.978
_diffrn_measurement_device_type 'CCD area detector'
_diffrn_measurement_method 'phi and omega scans'
_diffrn_radiation_monochromator graphite
_diffrn_radiation_source 'fine-focus sealed tube'
_diffrn_radiation_type MoK\a
_diffrn_radiation_wavelength 0.71073
_diffrn_reflns_av_R_equivalents 0.0000
_diffrn_reflns_av_sigmaI/netI 0.2001
_diffrn_reflns_limit_h_max 9
_diffrn_reflns_limit_h_min -9
_diffrn_reflns_limit_k_max 20
_diffrn_reflns_limit_k_min -20
_diffrn_reflns_limit_l_max 21
_diffrn_reflns_limit_l_min 0
_diffrn_reflns_number 8771
_diffrn_reflns_theta_full 26.62
_diffrn_reflns_theta_max 26.62
_diffrn_reflns_theta_min 1.66
_exptl_absorpt_coefficient_mu 7.278
_exptl_absorpt_correction_T_max 0.8681
_exptl_absorpt_correction_T_min 0.1382
_exptl_absorpt_correction_type multi-scan
_exptl_absorpt_process_details sadabs
_exptl_crystal_colour gold
_exptl_crystal_density_diffrn 1.855
_exptl_crystal_density_method 'not measured'
_exptl_crystal_description needle
_exptl_crystal_F_000 1152
_exptl_crystal_size_max 0.45
_exptl_crystal_size_mid 0.03
_exptl_crystal_size_min 0.02
_refine_diff_density_max 5.588
_refine_diff_density_min -2.108
_refine_diff_density_rms 0.304
_refine_ls_extinction_method none
_refine_ls_goodness_of_fit_ref 1.103
_refine_ls_hydrogen_treatment constr
_refine_ls_matrix_type full
_refine_ls_number_parameters 394
_refine_ls_number_reflns 8771
_refine_ls_number_restraints 1
_refine_ls_restrained_S_all 1.103
_refine_ls_R_factor_all 0.2039
_refine_ls_R_factor_gt 0.1077
_refine_ls_shift/su_max 0.006
_refine_ls_shift/su_mean 0.001
_refine_ls_structure_factor_coef Fsqd
_refine_ls_weighting_details 'calc w=1/[\s^2^(Fo^2^)+(0.1200P)^2^+0.0000P] where P=(Fo^2^+2Fc^2^)/3'
_refine_ls_weighting_scheme calc
_refine_ls_wR_factor_gt 0.2403
_refine_ls_wR_factor_ref 0.2751
_reflns_number_gt 4482
_reflns_number_total 8771
_reflns_threshold_expression >2sigma(I)
_cod_data_source_file b823215f.txt
_cod_data_source_block jfe_xii_17t
_cod_depositor_comments
;
The following automatic conversions were performed:
'_symmetry_cell_setting' value 'Triclinic' changed to 'triclinic'
according to '/home/saulius/struct/CIF-dictionaries/cif_core.dic'
dictionary named 'cif_core.dic' version 2.4.1 from 2010-06-29.

Automatic conversion script
Id: cif_fix_enum 1527 2010-12-29 10:47:43Z saulius 
;
_cod_original_cell_volume 2133.5(5)
_cod_original_sg_symbol_H-M P-1
_cod_database_code 7002214

loop_
_symmetry_equiv_pos_as_xyz
'x, y, z'
'-x, -y, -z'

loop_
_atom_site_label
_atom_site_type_symbol
_atom_site_fract_x
_atom_site_fract_y
_atom_site_fract_z
_atom_site_U_iso_or_equiv
_atom_site_adp_type
_atom_site_occupancy
_atom_site_symmetry_multiplicity
_atom_site_calc_flag
_atom_site_refinement_flags
_atom_site_disorder_assembly
_atom_site_disorder_group
Au1 Au 0.88181(10) 0.17670(5) 0.20389(5) 0.0387(3) Uani 1 1 d . . .
Au1B Au 0.63504(13) 0.32669(5) 0.69685(5) 0.0525(3) Uani 1 1 d . . .
C1 C 0.933(4) 0.0068(15) 0.2229(16) 0.066(7) Uani 1 1 d . . .
C2 C 0.938(3) -0.0768(18) 0.2009(18) 0.072(8) Uani 1 1 d . . .
H2A H 0.9780 -0.1117 0.2397 0.086 Uiso 1 1 calc R . .
C3 C 0.887(3) -0.1049(14) 0.1269(17) 0.061(7) Uani 1 1 d . . .
H3A H 0.8906 -0.1598 0.1125 0.074 Uiso 1 1 calc R . .
C4 C 0.831(3) -0.0573(14) 0.0731(16) 0.059(7) Uani 1 1 d . . .
C5 C 0.763(4) -0.0818(19) -0.0118(18) 0.076(9) Uani 1 1 d . . .
H5A H 0.7615 -0.1369 -0.0277 0.091 Uiso 1 1 calc R . .
C6 C 0.709(3) -0.0373(19) -0.0643(17) 0.065(8) Uani 1 1 d . . .
H6A H 0.6753 -0.0585 -0.1174 0.078 Uiso 1 1 calc R . .
C7 C 0.697(3) 0.0448(17) -0.0445(15) 0.060(7) Uani 1 1 d . . .
C8 C 0.637(4) 0.0998(19) -0.0996(15) 0.066(7) Uani 1 1 d . . .
H8A H 0.6043 0.0808 -0.1534 0.079 Uiso 1 1 calc R . .
C9 C 0.624(3) 0.175(2) -0.0808(15) 0.073(8) Uani 1 1 d . . .
H9 H 0.5658 0.2078 -0.1172 0.087 Uiso 1 1 calc R . .
C10 C 0.707(4) 0.2076(17) 0.0016(15) 0.068(8) Uani 1 1 d . . .
C11 C 0.763(2) 0.0816(14) 0.0332(11) 0.040(5) Uani 1 1 d . . .
C12 C 0.826(2) 0.0286(10) 0.0930(13) 0.033(5) Uani 1 1 d . . .
C13 C 0.993(4) 0.0366(17) 0.3136(12) 0.066(8) Uani 1 1 d . . .
H13A H 0.9594 0.0914 0.3216 0.079 Uiso 1 1 calc R . .
C14 C 1.206(5) 0.044(2) 0.331(2) 0.119(13) Uiso 1 1 d . . .
H14A H 1.2490 0.0640 0.3862 0.179 Uiso 1 1 calc R . .
H14B H 1.2598 0.0825 0.2963 0.179 Uiso 1 1 calc R . .
H14C H 1.2408 -0.0088 0.3221 0.179 Uiso 1 1 calc R . .
C15 C 0.920(4) -0.014(2) 0.369(2) 0.112(12) Uiso 1 1 d D . .
H15A H 0.9608 0.0106 0.4229 0.135 Uiso 1 1 calc R . .
H15B H 0.9593 -0.0675 0.3654 0.135 Uiso 1 1 calc R . .
C16 C 0.721(4) -0.023(2) 0.349(2) 0.102(10) Uiso 1 1 d D . .
H16A H 0.6648 -0.0585 0.3849 0.152 Uiso 1 1 calc R . .
H16B H 0.6829 -0.0459 0.2946 0.152 Uiso 1 1 calc R . .
H16C H 0.6839 0.0305 0.3534 0.152 Uiso 1 1 calc R . .
C17 C 0.700(4) 0.2923(16) 0.0256(17) 0.067(7) Uiso 1 1 d . . .
H17A H 0.7671 0.3020 0.0806 0.080 Uiso 1 1 calc R . .
C18 C 0.496(5) 0.304(2) 0.031(2) 0.119(13) Uiso 1 1 d . . .
H18D H 0.4930 0.3602 0.0465 0.178 Uiso 1 1 calc R . .
H18E H 0.4495 0.2686 0.0699 0.178 Uiso 1 1 calc R . .
H18F H 0.4209 0.2891 -0.0207 0.178 Uiso 1 1 calc R . .
C19 C 0.776(10) 0.356(4) -0.018(4) 0.22(3) Uiso 1 1 d . . .
H19B H 0.7009 0.3542 -0.0701 0.265 Uiso 1 1 calc R . .
H19C H 0.7744 0.4084 0.0101 0.265 Uiso 1 1 calc R . .
C20 C 0.950(8) 0.350(4) -0.027(4) 0.20(2) Uiso 1 1 d . . .
H20A H 1.0006 0.3970 -0.0534 0.301 Uiso 1 1 calc R . .
H20B H 0.9511 0.3004 -0.0591 0.301 Uiso 1 1 calc R . .
H20C H 1.0236 0.3483 0.0246 0.301 Uiso 1 1 calc R . .
C1B C 0.453(3) 0.4706(13) 0.7133(14) 0.055(6) Uani 1 1 d . . .
C2B C 0.343(3) 0.5291(13) 0.6910(16) 0.057(7) Uani 1 1 d . . .
H2BA H 0.3210 0.5671 0.7294 0.068 Uiso 1 1 calc R . .
C3B C 0.271(3) 0.5306(15) 0.6182(15) 0.054(6) Uani 1 1 d . . .
H3BA H 0.2024 0.5719 0.6034 0.064 Uiso 1 1 calc R . .
C4B C 0.292(3) 0.4734(13) 0.5605(13) 0.045(6) Uani 1 1 d . . .
C5B C 0.217(3) 0.4775(14) 0.4822(14) 0.048(6) Uani 1 1 d . . .
H5BA H 0.1503 0.5197 0.4675 0.058 Uiso 1 1 calc R . .
C6B C 0.238(3) 0.4208(17) 0.4263(14) 0.059(7) Uani 1 1 d . . .
H6BA H 0.1734 0.4198 0.3744 0.071 Uiso 1 1 calc R . .
C7B C 0.351(3) 0.3651(14) 0.4443(14) 0.053(6) Uani 1 1 d . . .
C8B C 0.399(4) 0.3075(15) 0.3876(13) 0.066(8) Uani 1 1 d . . .
H8BA H 0.3442 0.3046 0.3339 0.079 Uiso 1 1 calc R . .
C9B C 0.519(4) 0.2588(15) 0.4111(15) 0.068(8) Uani 1 1 d . . .
H9BA H 0.5456 0.2199 0.3748 0.082 Uiso 1 1 calc R . .
C10B C 0.603(4) 0.2658(18) 0.4876(14) 0.067(7) Uani 1 1 d . . .
C11B C 0.446(3) 0.3596(12) 0.5238(12) 0.042(5) Uani 1 1 d . . .
C12B C 0.407(3) 0.4157(13) 0.5852(12) 0.046(6) Uani 1 1 d . . .
C13B C 0.541(3) 0.4727(16) 0.7976(15) 0.063(7) Uiso 1 1 d . . .
H13B H 0.5961 0.4222 0.8029 0.076 Uiso 1 1 calc R . .
C14B C 0.710(5) 0.548(2) 0.815(2) 0.101(10) Uiso 1 1 d . . .
H14D H 0.7915 0.5438 0.7763 0.151 Uiso 1 1 calc R . .
H14E H 0.7759 0.5458 0.8681 0.151 Uiso 1 1 calc R . .
H14F H 0.6635 0.5993 0.8106 0.151 Uiso 1 1 calc R . .
C15B C 0.389(5) 0.466(2) 0.857(2) 0.110(12) Uiso 1 1 d . . .
H15C H 0.4449 0.4642 0.9121 0.132 Uiso 1 1 calc R . .
H15D H 0.3200 0.5115 0.8517 0.132 Uiso 1 1 calc R . .
C16B C 0.291(10) 0.400(4) 0.831(4) 0.25(3) Uiso 1 1 d . . .
H16D H 0.1918 0.3891 0.8616 0.382 Uiso 1 1 calc R . .
H16E H 0.3637 0.3562 0.8364 0.382 Uiso 1 1 calc R . .
H16F H 0.2418 0.4029 0.7756 0.382 Uiso 1 1 calc R . .
C17B C 0.744(4) 0.2135(16) 0.5154(17) 0.068(7) Uiso 1 1 d . . .
H17B H 0.7794 0.2327 0.5722 0.081 Uiso 1 1 calc R . .
C18B C 0.653(6) 0.123(2) 0.521(3) 0.136(15) Uiso 1 1 d . . .
H18A H 0.7463 0.0905 0.5398 0.203 Uiso 1 1 calc R . .
H18B H 0.5891 0.1007 0.4695 0.203 Uiso 1 1 calc R . .
H18C H 0.5666 0.1212 0.5587 0.203 Uiso 1 1 calc R . .
C19B C 0.895(7) 0.232(3) 0.488(3) 0.17(2) Uiso 1 1 d . . .
H19A H 0.9403 0.2895 0.5042 0.203 Uiso 1 1 calc R . .
H19D H 0.8647 0.2275 0.4303 0.203 Uiso 1 1 calc R . .
C20B C 1.057(7) 0.184(3) 0.511(3) 0.161(18) Uiso 1 1 d . . .
H20D H 1.1546 0.2038 0.4812 0.241 Uiso 1 1 calc R . .
H20E H 1.0165 0.1264 0.4977 0.241 Uiso 1 1 calc R . .
H20F H 1.1023 0.1934 0.5673 0.241 Uiso 1 1 calc R . .
Cl1 Cl 1.1745(7) 0.2072(4) 0.1830(4) 0.0553(16) Uani 1 1 d . . .
Cl2 Cl 0.8947(7) 0.3053(3) 0.2528(3) 0.0517(14) Uani 1 1 d . . .
Cl3 Cl 0.5972(7) 0.1437(4) 0.2323(4) 0.0659(19) Uani 1 1 d . . .
Cl1B Cl 0.8988(9) 0.4122(5) 0.6879(4) 0.077(2) Uani 1 1 d . . .
Cl2B Cl 0.7957(13) 0.2311(5) 0.7434(4) 0.093(3) Uani 1 1 d . . .
Cl3B Cl 0.3746(12) 0.2472(5) 0.7160(5) 0.095(3) Uani 1 1 d . . .
N1 N 0.874(2) 0.0572(10) 0.1680(11) 0.043(4) Uani 1 1 d . . .
N2 N 0.760(2) 0.1575(11) 0.0539(11) 0.046(5) Uani 1 1 d . . .
N1B N 0.481(2) 0.4154(9) 0.6595(10) 0.041(4) Uani 1 1 d . . .
N2B N 0.562(2) 0.3116(10) 0.5442(10) 0.044(4) Uani 1 1 d . . .

loop_
_atom_site_aniso_label
_atom_site_aniso_U_11
_atom_site_aniso_U_22
_atom_site_aniso_U_33
_atom_site_aniso_U_23
_atom_site_aniso_U_13
_atom_site_aniso_U_12
Au1 0.0334(4) 0.0441(5) 0.0379(5) -0.0144(4) 0.0048(3) 0.0093(3)
Au1B 0.0657(7) 0.0482(6) 0.0478(6) 0.0096(4) 0.0125(5) 0.0169(5)
C1 0.09(2) 0.043(14) 0.062(17) -0.013(13) 0.022(15) 0.006(14)
C2 0.057(16) 0.08(2) 0.08(2) 0.022(17) 0.011(14) 0.022(14)
C3 0.070(17) 0.036(13) 0.077(19) -0.004(14) -0.004(14) 0.021(12)
C4 0.063(16) 0.046(14) 0.074(18) -0.009(14) 0.040(14) 0.001(12)
C5 0.08(2) 0.07(2) 0.065(19) -0.040(17) 0.007(16) 0.008(16)
C6 0.037(13) 0.10(2) 0.056(17) -0.050(17) 0.010(12) 0.008(13)
C7 0.034(12) 0.09(2) 0.055(15) -0.013(15) 0.021(11) -0.006(12)
C8 0.066(17) 0.10(2) 0.038(14) 0.000(15) 0.017(12) 0.012(16)
C9 0.053(15) 0.13(3) 0.046(15) 0.010(17) 0.013(12) 0.032(17)
C10 0.09(2) 0.069(18) 0.041(15) -0.005(14) 0.000(14) 0.014(15)
C11 0.027(10) 0.059(14) 0.032(11) -0.015(11) 0.005(9) 0.001(9)
C12 0.017(9) 0.018(9) 0.069(15) -0.004(10) 0.023(9) 0.003(7)
C13 0.10(2) 0.086(19) 0.023(11) 0.014(12) -0.004(12) 0.052(16)
C1B 0.074(16) 0.029(12) 0.058(15) -0.007(11) 0.001(13) 0.007(11)
C2B 0.049(13) 0.032(12) 0.086(19) -0.022(12) -0.005(13) 0.018(10)
C3B 0.015(10) 0.067(16) 0.074(17) 0.005(14) -0.004(11) 0.001(10)
C4B 0.031(11) 0.048(13) 0.053(14) -0.004(11) 0.012(10) -0.008(10)
C5B 0.022(10) 0.061(15) 0.055(15) 0.001(12) -0.005(10) -0.002(10)
C6B 0.018(10) 0.11(2) 0.047(14) 0.016(15) -0.001(10) -0.001(12)
C7B 0.040(13) 0.059(15) 0.053(15) -0.013(12) 0.002(11) -0.005(11)
C8B 0.10(2) 0.053(16) 0.030(12) 0.012(12) 0.012(13) -0.029(15)
C9B 0.12(2) 0.041(14) 0.051(16) 0.021(13) 0.031(16) 0.008(15)
C10B 0.067(17) 0.10(2) 0.041(14) 0.006(14) 0.003(12) 0.029(15)
C11B 0.052(13) 0.037(12) 0.036(12) 0.006(10) 0.017(10) -0.005(10)
C12B 0.042(12) 0.052(14) 0.038(13) 0.021(11) 0.001(10) -0.010(10)
Cl1 0.040(3) 0.061(4) 0.065(4) -0.018(3) 0.023(3) 0.000(3)
Cl2 0.053(3) 0.045(3) 0.059(4) -0.012(3) 0.014(3) 0.014(3)
Cl3 0.037(3) 0.090(5) 0.067(4) -0.026(4) 0.010(3) 0.004(3)
Cl1B 0.053(4) 0.095(5) 0.083(5) 0.028(4) 0.009(3) 0.009(4)
Cl2B 0.136(7) 0.097(6) 0.072(5) 0.031(4) 0.039(5) 0.070(5)
Cl3B 0.104(6) 0.063(4) 0.113(6) 0.025(4) 0.028(5) -0.013(4)
N1 0.039(9) 0.027(9) 0.059(12) -0.007(9) -0.005(9) 0.003(7)
N2 0.050(11) 0.049(12) 0.040(11) -0.006(10) 0.019(9) 0.000(9)
N1B 0.064(12) 0.025(9) 0.041(10) 0.004(8) 0.025(9) 0.015(8)
N2B 0.060(12) 0.030(9) 0.047(11) 0.003(8) 0.014(9) 0.017(9)

loop_
_atom_type_symbol
_atom_type_description
_atom_type_scat_dispersion_real
_atom_type_scat_dispersion_imag
_atom_type_scat_source
C C 0.0033 0.0016 'International Tables Vol C Tables 4.2.6.8 and 6.1.1.4'
H H 0.0000 0.0000 'International Tables Vol C Tables 4.2.6.8 and 6.1.1.4'
N N 0.0061 0.0033 'International Tables Vol C Tables 4.2.6.8 and 6.1.1.4'
Cl Cl 0.1484 0.1585 'International Tables Vol C Tables 4.2.6.8 and 6.1.1.4'
Au Au -2.0133 8.8022 'International Tables Vol C Tables 4.2.6.8 and 6.1.1.4'

loop_
_geom_angle_atom_site_label_1
_geom_angle_atom_site_label_2
_geom_angle_atom_site_label_3
_geom_angle
_geom_angle_site_symmetry_1
_geom_angle_site_symmetry_3
_geom_angle_publ_flag
N1 Au1 Cl2 175.6(6) . . ?
N1 Au1 Cl3 88.9(5) . . ?
Cl2 Au1 Cl3 90.3(2) . . ?
N1 Au1 Cl1 90.7(5) . . ?
Cl2 Au1 Cl1 89.9(2) . . ?
Cl3 Au1 Cl1 176.3(3) . . ?
N1 Au1 N2 71.6(7) . . ?
Cl2 Au1 N2 112.7(5) . . ?
Cl3 Au1 N2 90.9(4) . . ?
Cl1 Au1 N2 92.4(4) . . ?
N1B Au1B Cl2B 176.9(5) . . ?
N1B Au1B Cl3B 88.3(5) . . ?
Cl2B Au1B Cl3B 90.1(3) . . ?
N1B Au1B Cl1B 91.1(5) . . ?
Cl2B Au1B Cl1B 90.3(3) . . ?
Cl3B Au1B Cl1B 175.1(3) . . ?
N1B Au1B N2B 72.1(6) . . ?
Cl2B Au1B N2B 110.7(4) . . ?
Cl3B Au1B N2B 94.9(5) . . ?
Cl1B Au1B N2B 89.5(4) . . ?
N1 C1 C2 121(2) . . ?
N1 C1 C13 122(2) . . ?
C2 C1 C13 118(2) . . ?
C3 C2 C1 120(3) . . ?
C3 C2 H2A 120.0 . . ?
C1 C2 H2A 120.0 . . ?
C4 C3 C2 120(2) . . ?
C4 C3 H3A 119.8 . . ?
C2 C3 H3A 119.8 . . ?
C3 C4 C12 121(2) . . ?
C3 C4 C5 126(2) . . ?
C12 C4 C5 113(3) . . ?
C6 C5 C4 127(3) . . ?
C6 C5 H5A 116.6 . . ?
C4 C5 H5A 116.5 . . ?
C5 C6 C7 120(2) . . ?
C5 C6 H6A 119.9 . . ?
C7 C6 H6A 119.9 . . ?
C8 C7 C6 124(2) . . ?
C8 C7 C11 114(2) . . ?
C6 C7 C11 122(3) . . ?
C9 C8 C7 124(2) . . ?
C9 C8 H8A 118.0 . . ?
C7 C8 H8A 118.0 . . ?
C8 C9 C10 117(3) . . ?
C8 C9 H9 121.7 . . ?
C10 C9 H9 121.7 . . ?
N2 C10 C17 121(2) . . ?
N2 C10 C9 120(2) . . ?
C17 C10 C9 119(3) . . ?
N2 C11 C7 124(2) . . ?
N2 C11 C12 119.1(17) . . ?
C7 C11 C12 117(2) . . ?
N1 C12 C11 119.8(15) . . ?
N1 C12 C4 119(2) . . ?
C11 C12 C4 121(2) . . ?
C15 C13 C14 108(2) . . ?
C15 C13 C1 117(3) . . ?
C14 C13 C1 107(2) . . ?
C15 C13 H13A 108.5 . . ?
C14 C13 H13A 108.5 . . ?
C1 C13 H13A 108.5 . . ?
C13 C14 H14A 109.5 . . ?
C13 C14 H14B 109.5 . . ?
H14A C14 H14B 109.5 . . ?
C13 C14 H14C 109.5 . . ?
H14A C14 H14C 109.5 . . ?
H14B C14 H14C 109.5 . . ?
C13 C15 C16 107(3) . . ?
C13 C15 H15A 110.4 . . ?
C16 C15 H15A 110.4 . . ?
C13 C15 H15B 110.4 . . ?
C16 C15 H15B 110.4 . . ?
H15A C15 H15B 108.6 . . ?
C15 C16 H16A 109.5 . . ?
C15 C16 H16B 109.5 . . ?
H16A C16 H16B 109.5 . . ?
C15 C16 H16C 109.5 . . ?
H16A C16 H16C 109.5 . . ?
H16B C16 H16C 109.5 . . ?
C19 C17 C10 120(4) . . ?
C19 C17 C18 108(4) . . ?
C10 C17 C18 110(2) . . ?
C19 C17 H17A 106.1 . . ?
C10 C17 H17A 106.1 . . ?
C18 C17 H17A 106.1 . . ?
C17 C18 H18D 109.5 . . ?
C17 C18 H18E 109.5 . . ?
H18D C18 H18E 109.5 . . ?
C17 C18 H18F 109.5 . . ?
H18D C18 H18F 109.5 . . ?
H18E C18 H18F 109.5 . . ?
C20 C19 C17 112(6) . . ?
C20 C19 H19B 109.2 . . ?
C17 C19 H19B 109.2 . . ?
C20 C19 H19C 109.2 . . ?
C17 C19 H19C 109.2 . . ?
H19B C19 H19C 107.9 . . ?
C19 C20 H20A 109.5 . . ?
C19 C20 H20B 109.5 . . ?
H20A C20 H20B 109.5 . . ?
C19 C20 H20C 109.5 . . ?
H20A C20 H20C 109.5 . . ?
H20B C20 H20C 109.5 . . ?
N1B C1B C2B 120(2) . . ?
N1B C1B C13B 121(2) . . ?
C2B C1B C13B 118(2) . . ?
C3B C2B C1B 120(2) . . ?
C3B C2B H2BA 120.2 . . ?
C1B C2B H2BA 120.2 . . ?
C2B C3B C4B 122(2) . . ?
C2B C3B H3BA 119.0 . . ?
C4B C3B H3BA 119.0 . . ?
C5B C4B C3B 121(2) . . ?
C5B C4B C12B 123(2) . . ?
C3B C4B C12B 116(2) . . ?
C6B C5B C4B 120(2) . . ?
C6B C5B H5BA 120.0 . . ?
C4B C5B H5BA 120.0 . . ?
C5B C6B C7B 121(2) . . ?
C5B C6B H6BA 119.5 . . ?
C7B C6B H6BA 119.5 . . ?
C6B C7B C11B 122(2) . . ?
C6B C7B C8B 125(2) . . ?
C11B C7B C8B 112(2) . . ?
C9B C8B C7B 120(2) . . ?
C9B C8B H8BA 119.8 . . ?
C7B C8B H8BA 119.8 . . ?
C8B C9B C10B 120(3) . . ?
C8B C9B H9BA 120.2 . . ?
C10B C9B H9BA 120.2 . . ?
N2B C10B C9B 125(3) . . ?
N2B C10B C17B 114(2) . . ?
C9B C10B C17B 121(2) . . ?
N2B C11B C7B 125.8(19) . . ?
N2B C11B C12B 118.3(18) . . ?
C7B C11B C12B 116(2) . . ?
N1B C12B C4B 121(2) . . ?
N1B C12B C11B 121(2) . . ?
C4B C12B C11B 117.5(19) . . ?
C1B C13B C14B 109(2) . . ?
C1B C13B C15B 111(2) . . ?
C14B C13B C15B 118(2) . . ?
C1B C13B H13B 105.9 . . ?
C14B C13B H13B 105.9 . . ?
C15B C13B H13B 105.9 . . ?
C13B C14B H14D 109.5 . . ?
C13B C14B H14E 109.5 . . ?
H14D C14B H14E 109.5 . . ?
C13B C14B H14F 109.5 . . ?
H14D C14B H14F 109.5 . . ?
H14E C14B H14F 109.5 . . ?
C16B C15B C13B 101(4) . . ?
C16B C15B H15C 111.5 . . ?
C13B C15B H15C 111.5 . . ?
C16B C15B H15D 111.5 . . ?
C13B C15B H15D 111.5 . . ?
H15C C15B H15D 109.3 . . ?
C15B C16B H16D 109.5 . . ?
C15B C16B H16E 109.5 . . ?
H16D C16B H16E 109.5 . . ?
C15B C16B H16F 109.5 . . ?
H16D C16B H16F 109.5 . . ?
H16E C16B H16F 109.5 . . ?
C19B C17B C10B 114(4) . . ?
C19B C17B C18B 122(4) . . ?
C10B C17B C18B 111(3) . . ?
C19B C17B H17B 101.9 . . ?
C10B C17B H17B 101.9 . . ?
C18B C17B H17B 101.9 . . ?
C17B C18B H18A 109.5 . . ?
C17B C18B H18B 109.5 . . ?
H18A C18B H18B 109.5 . . ?
C17B C18B H18C 109.5 . . ?
H18A C18B H18C 109.5 . . ?
H18B C18B H18C 109.5 . . ?
C17B C19B C20B 122(5) . . ?
C17B C19B H19A 106.9 . . ?
C20B C19B H19A 106.9 . . ?
C17B C19B H19D 106.9 . . ?
C20B C19B H19D 106.9 . . ?
H19A C19B H19D 106.7 . . ?
C19B C20B H20D 109.5 . . ?
C19B C20B H20E 109.5 . . ?
H20D C20B H20E 109.5 . . ?
C19B C20B H20F 109.5 . . ?
H20D C20B H20F 109.5 . . ?
H20E C20B H20F 109.5 . . ?
C12 N1 C1 118.9(17) . . ?
C12 N1 Au1 123.0(14) . . ?
C1 N1 Au1 117.9(14) . . ?
C11 N2 C10 121.0(19) . . ?
C11 N2 Au1 106.3(15) . . ?
C10 N2 Au1 132.7(15) . . ?
C12B N1B C1B 120.3(19) . . ?
C12B N1B Au1B 120.9(14) . . ?
C1B N1B Au1B 118.8(15) . . ?
C11B N2B C10B 117(2) . . ?
C11B N2B Au1B 106.2(13) . . ?
C10B N2B Au1B 136.4(16) . . ?

loop_
_geom_bond_atom_site_label_1
_geom_bond_atom_site_label_2
_geom_bond_distance
_geom_bond_site_symmetry_2
_geom_bond_publ_flag
Au1 N1 2.063(15) . ?
Au1 Cl2 2.265(5) . ?
Au1 Cl3 2.275(6) . ?
Au1 Cl1 2.285(5) . ?
Au1 N2 2.598(18) . ?
Au1B N1B 2.090(17) . ?
Au1B Cl2B 2.258(7) . ?
Au1B Cl3B 2.282(8) . ?
Au1B Cl1B 2.305(7) . ?
Au1B N2B 2.597(18) . ?
C1 N1 1.36(3) . ?
C1 C2 1.45(4) . ?
C1 C13 1.60(3) . ?
C2 C3 1.32(3) . ?
C2 H2A 0.9500 . ?
C3 C4 1.31(4) . ?
C3 H3A 0.9500 . ?
C4 C12 1.47(3) . ?
C4 C5 1.49(4) . ?
C5 C6 1.26(4) . ?
C5 H5A 0.9500 . ?
C6 C7 1.42(4) . ?
C6 H6A 0.9500 . ?
C7 C8 1.42(4) . ?
C7 C11 1.44(3) . ?
C8 C9 1.32(4) . ?
C8 H8A 0.9500 . ?
C9 C10 1.50(3) . ?
C9 H9 0.9500 . ?
C10 N2 1.32(3) . ?
C10 C17 1.47(4) . ?
C11 N2 1.31(3) . ?
C11 C12 1.46(3) . ?
C12 N1 1.34(3) . ?
C13 C15 1.41(4) . ?
C13 C14 1.59(4) . ?
C13 H13A 1.0000 . ?
C14 H14A 0.9800 . ?
C14 H14B 0.9800 . ?
C14 H14C 0.9800 . ?
C15 C16 1.479(19) . ?
C15 H15A 0.9900 . ?
C15 H15B 0.9900 . ?
C16 H16A 0.9800 . ?
C16 H16B 0.9800 . ?
C16 H16C 0.9800 . ?
C17 C19 1.42(7) . ?
C17 C18 1.60(4) . ?
C17 H17A 1.0000 . ?
C18 H18D 0.9800 . ?
C18 H18E 0.9800 . ?
C18 H18F 0.9800 . ?
C19 C20 1.37(7) . ?
C19 H19B 0.9900 . ?
C19 H19C 0.9900 . ?
C20 H20A 0.9800 . ?
C20 H20B 0.9800 . ?
C20 H20C 0.9800 . ?
C1B N1B 1.34(3) . ?
C1B C2B 1.41(3) . ?
C1B C13B 1.50(3) . ?
C2B C3B 1.29(3) . ?
C2B H2BA 0.9500 . ?
C3B C4B 1.40(3) . ?
C3B H3BA 0.9500 . ?
C4B C5B 1.39(3) . ?
C4B C12B 1.43(3) . ?
C5B C6B 1.37(3) . ?
C5B H5BA 0.9500 . ?
C6B C7B 1.38(3) . ?
C6B H6BA 0.9500 . ?
C7B C11B 1.46(3) . ?
C7B C8B 1.47(3) . ?
C8B C9B 1.34(4) . ?
C8B H8BA 0.9500 . ?
C9B C10B 1.37(3) . ?
C9B H9BA 0.9500 . ?
C10B N2B 1.32(3) . ?
C10B C17B 1.51(4) . ?
C11B N2B 1.30(3) . ?
C11B C12B 1.48(3) . ?
C12B N1B 1.32(3) . ?
C13B C14B 1.64(4) . ?
C13B C15B 1.64(4) . ?
C13B H13B 1.0000 . ?
C14B H14D 0.9800 . ?
C14B H14E 0.9800 . ?
C14B H14F 0.9800 . ?
C15B C16B 1.26(7) . ?
C15B H15C 0.9900 . ?
C15B H15D 0.9900 . ?
C16B H16D 0.9800 . ?
C16B H16E 0.9800 . ?
C16B H16F 0.9800 . ?
C17B C19B 1.30(5) . ?
C17B C18B 1.58(5) . ?
C17B H17B 1.0000 . ?
C18B H18A 0.9800 . ?
C18B H18B 0.9800 . ?
C18B H18C 0.9800 . ?
C19B C20B 1.58(6) . ?
C19B H19A 0.9900 . ?
C19B H19D 0.9900 . ?
C20B H20D 0.9800 . ?
C20B H20E 0.9800 . ?
C20B H20F 0.9800 . ?

loop_
_geom_torsion_atom_site_label_1
_geom_torsion_atom_site_label_2
_geom_torsion_atom_site_label_3
_geom_torsion_atom_site_label_4
_geom_torsion
_geom_torsion_site_symmetry_1
_geom_torsion_site_symmetry_2
_geom_torsion_site_symmetry_3
_geom_torsion_site_symmetry_4
_geom_torsion_publ_flag
N1 C1 C2 C3 1(4) . . . . ?
C13 C1 C2 C3 179(3) . . . . ?
C1 C2 C3 C4 0(4) . . . . ?
C2 C3 C4 C12 1(4) . . . . ?
C2 C3 C4 C5 -178(3) . . . . ?
C3 C4 C5 C6 180(3) . . . . ?
C12 C4 C5 C6 1(4) . . . . ?
C4 C5 C6 C7 -4(5) . . . . ?
C5 C6 C7 C8 -180(3) . . . . ?
C5 C6 C7 C11 6(4) . . . . ?
C6 C7 C8 C9 179(2) . . . . ?
C11 C7 C8 C9 -7(4) . . . . ?
C7 C8 C9 C10 10(4) . . . . ?
C8 C9 C10 N2 -11(4) . . . . ?
C8 C9 C10 C17 179(3) . . . . ?
C8 C7 C11 N2 4(3) . . . . ?
C6 C7 C11 N2 178(2) . . . . ?
C8 C7 C11 C12 179.7(19) . . . . ?
C6 C7 C11 C12 -6(3) . . . . ?
N2 C11 C12 N1 2(3) . . . . ?
C7 C11 C12 N1 -174.0(17) . . . . ?
N2 C11 C12 C4 179.3(18) . . . . ?
C7 C11 C12 C4 3(3) . . . . ?
C3 C4 C12 N1 -2(3) . . . . ?
C5 C4 C12 N1 177(2) . . . . ?
C3 C4 C12 C11 -180(2) . . . . ?
C5 C4 C12 C11 -1(3) . . . . ?
N1 C1 C13 C15 132(3) . . . . ?
C2 C1 C13 C15 -46(4) . . . . ?
N1 C1 C13 C14 -108(3) . . . . ?
C2 C1 C13 C14 74(3) . . . . ?
C14 C13 C15 C16 -178(3) . . . . ?
C1 C13 C15 C16 -58(4) . . . . ?
N2 C10 C17 C19 132(4) . . . . ?
C9 C10 C17 C19 -57(5) . . . . ?
N2 C10 C17 C18 -102(3) . . . . ?
C9 C10 C17 C18 69(3) . . . . ?
C10 C17 C19 C20 -52(7) . . . . ?
C18 C17 C19 C20 -178(5) . . . . ?
N1B C1B C2B C3B -1(4) . . . . ?
C13B C1B C2B C3B 177(2) . . . . ?
C1B C2B C3B C4B 3(4) . . . . ?
C2B C3B C4B C5B -179(2) . . . . ?
C2B C3B C4B C12B -4(3) . . . . ?
C3B C4B C5B C6B -179.7(19) . . . . ?
C12B C4B C5B C6B 6(3) . . . . ?
C4B C5B C6B C7B -8(3) . . . . ?
C5B C6B C7B C11B 4(3) . . . . ?
C5B C6B C7B C8B -173(2) . . . . ?
C6B C7B C8B C9B 176(2) . . . . ?
C11B C7B C8B C9B -1(3) . . . . ?
C7B C8B C9B C10B -3(4) . . . . ?
C8B C9B C10B N2B 8(4) . . . . ?
C8B C9B C10B C17B -178(3) . . . . ?
C6B C7B C11B N2B -176(2) . . . . ?
C8B C7B C11B N2B 2(3) . . . . ?
C6B C7B C11B C12B 2(3) . . . . ?
C8B C7B C11B C12B 179.8(18) . . . . ?
C5B C4B C12B N1B 177.6(19) . . . . ?
C3B C4B C12B N1B 3(3) . . . . ?
C5B C4B C12B C11B 1(3) . . . . ?
C3B C4B C12B C11B -174.1(18) . . . . ?
N2B C11B C12B N1B -3(3) . . . . ?
C7B C11B C12B N1B 178.8(18) . . . . ?
N2B C11B C12B C4B 173.9(18) . . . . ?
C7B C11B C12B C4B -4(3) . . . . ?
N1B C1B C13B C14B 104(3) . . . . ?
C2B C1B C13B C14B -75(3) . . . . ?
N1B C1B C13B C15B -124(3) . . . . ?
C2B C1B C13B C15B 57(3) . . . . ?
C1B C13B C15B C16B 58(5) . . . . ?
C14B C13B C15B C16B -175(4) . . . . ?
N2B C10B C17B C19B -115(4) . . . . ?
C9B C10B C17B C19B 71(4) . . . . ?
N2B C10B C17B C18B 102(3) . . . . ?
C9B C10B C17B C18B -73(4) . . . . ?
C10B C17B C19B C20B 180(4) . . . . ?
C18B C17B C19B C20B -41(7) . . . . ?
C11 C12 N1 C1 -180(2) . . . . ?
C4 C12 N1 C1 3(3) . . . . ?
C11 C12 N1 Au1 -5(2) . . . . ?
C4 C12 N1 Au1 178.1(14) . . . . ?
C2 C1 N1 C12 -2(4) . . . . ?
C13 C1 N1 C12 -180(2) . . . . ?
C2 C1 N1 Au1 -177.5(19) . . . . ?
C13 C1 N1 Au1 5(3) . . . . ?
Cl2 Au1 N1 C12 174(5) . . . . ?
Cl3 Au1 N1 C12 94.8(15) . . . . ?
Cl1 Au1 N1 C12 -88.8(15) . . . . ?
N2 Au1 N1 C12 3.5(14) . . . . ?
Cl2 Au1 N1 C1 -11(8) . . . . ?
Cl3 Au1 N1 C1 -89.9(18) . . . . ?
Cl1 Au1 N1 C1 86.5(18) . . . . ?
N2 Au1 N1 C1 178.8(19) . . . . ?
C7 C11 N2 C10 -5(3) . . . . ?
C12 C11 N2 C10 179(2) . . . . ?
C7 C11 N2 Au1 176.4(16) . . . . ?
C12 C11 N2 Au1 1(2) . . . . ?
C17 C10 N2 C11 179(2) . . . . ?
C9 C10 N2 C11 9(4) . . . . ?
C17 C10 N2 Au1 -4(4) . . . . ?
C9 C10 N2 Au1 -173.8(16) . . . . ?
N1 Au1 N2 C11 -2.1(13) . . . . ?
Cl2 Au1 N2 C11 178.7(11) . . . . ?
Cl3 Au1 N2 C11 -90.6(13) . . . . ?
Cl1 Au1 N2 C11 87.8(12) . . . . ?
N1 Au1 N2 C10 180(2) . . . . ?
Cl2 Au1 N2 C10 1(2) . . . . ?
Cl3 Au1 N2 C10 91(2) . . . . ?
Cl1 Au1 N2 C10 -90(2) . . . . ?
C4B C12B N1B C1B -1(3) . . . . ?
C11B C12B N1B C1B 175.6(19) . . . . ?
C4B C12B N1B Au1B 176.2(14) . . . . ?
C11B C12B N1B Au1B -7(3) . . . . ?
C2B C1B N1B C12B 0(3) . . . . ?
C13B C1B N1B C12B -178(2) . . . . ?
C2B C1B N1B Au1B -176.9(18) . . . . ?
C13B C1B N1B Au1B 4(3) . . . . ?
Cl2B Au1B N1B C12B -146(9) . . . . ?
Cl3B Au1B N1B C12B -87.5(16) . . . . ?
Cl1B Au1B N1B C12B 97.4(16) . . . . ?
N2B Au1B N1B C12B 8.3(15) . . . . ?
Cl2B Au1B N1B C1B 31(11) . . . . ?
Cl3B Au1B N1B C1B 89.8(17) . . . . ?
Cl1B Au1B N1B C1B -85.4(17) . . . . ?
N2B Au1B N1B C1B -174.5(18) . . . . ?
C7B C11B N2B C10B 2(3) . . . . ?
C12B C11B N2B C10B -176(2) . . . . ?
C7B C11B N2B Au1B -173.3(17) . . . . ?
C12B C11B N2B Au1B 8(2) . . . . ?
C9B C10B N2B C11B -7(4) . . . . ?
C17B C10B N2B C11B 178(2) . . . . ?
C9B C10B N2B Au1B 166.7(19) . . . . ?
C17B C10B N2B Au1B -8(4) . . . . ?
N1B Au1B N2B C11B -8.9(13) . . . . ?
Cl2B Au1B N2B C11B 169.7(12) . . . . ?
Cl3B Au1B N2B C11B 77.8(13) . . . . ?
Cl1B Au1B N2B C11B -100.2(13) . . . . ?
N1B Au1B N2B C10B 177(3) . . . . ?
Cl2B Au1B N2B C10B -5(3) . . . . ?
Cl3B Au1B N2B C10B -97(2) . . . . ?
Cl1B Au1B N2B C10B 85(2) . . . . ?
